data_7061033
loop_
_publ_author_name
'Tubau, \`Annia'
'Rodr\'iguez, Laura'
'L\'azaro, Ariadna'
'Vicente, Ramon'
'Font-Bard\'ia, Merc\`e'

_publ_section_title
;
 Improving the emission quantum yield in dinuclear Eu(iii) and Tb(iii)
 complexes with 2-fluorobenzoate
;
_journal_issue 47
_journal_name_full 'New Journal of Chemistry'
_journal_page_first 22208
_journal_page_last 22215
_journal_paper_doi 10.1039/D1NJ04335H
_journal_volume 45
_journal_year 2021
_chemical_formula_moiety 'C56 H38 Eu2 F8 O18'
_chemical_formula_sum 'C56 H38 Eu2 F8 O18'
_chemical_formula_weight 1454.78
_space_group_crystal_system triclinic
_space_group_IT_number 2
_space_group_name_Hall '-P 1'
_space_group_name_H-M_alt 'P -1'
_atom_sites_solution_hydrogens mixed
_audit_block_doi 10.5517/ccdc.csd.cc28dtvc
_audit_creation_method SHELXL-2018/3
_audit_update_record
;
2021-07-20 deposited with the CCDC.	2021-10-29 downloaded from the CCDC.
;
_cell_angle_alpha 110.681(3)
_cell_angle_beta 93.121(3)
_cell_angle_gamma 92.453(3)
_cell_formula_units_Z 1
_cell_length_a 9.0953(8)
_cell_length_b 11.3783(10)
_cell_length_c 13.6591(12)
_cell_measurement_reflns_used 9880
_cell_measurement_temperature 100(2)
_cell_measurement_theta_max 30.53
_cell_measurement_theta_min 2.66
_cell_volume 1317.6(2)
_computing_cell_refinement 'Bruker SAINT'
_computing_data_collection 'Bruker APEX3'
_computing_data_reduction 'Bruker SAINT'
_computing_molecular_graphics 'Bruker SHELXTL'
_computing_publication_material 'Bruker SHELXTL'
_computing_structure_refinement 'SHELXL-2018/3 (Sheldrick, 2018)'
_computing_structure_solution 'SHELXT 2014/5 (Sheldrick, 2014)'
_diffrn_ambient_temperature 100(2)
_diffrn_measured_fraction_theta_full 0.999
_diffrn_measured_fraction_theta_max 0.994
_diffrn_measurement_device_type 'D8 Venture'
_diffrn_measurement_method '\f and \w scans'
_diffrn_radiation_type MoK\a
_diffrn_radiation_wavelength 0.71073
_diffrn_reflns_av_R_equivalents 0.0337
_diffrn_reflns_av_unetI/netI 0.0232
_diffrn_reflns_Laue_measured_fraction_full 0.999
_diffrn_reflns_Laue_measured_fraction_max 0.994
_diffrn_reflns_limit_h_max 12
_diffrn_reflns_limit_h_min -13
_diffrn_reflns_limit_k_max 16
_diffrn_reflns_limit_k_min -16
_diffrn_reflns_limit_l_max 19
_diffrn_reflns_limit_l_min -19
_diffrn_reflns_number 48286
_diffrn_reflns_point_group_measured_fraction_full 0.999
_diffrn_reflns_point_group_measured_fraction_max 0.994
_diffrn_reflns_theta_full 25.242
_diffrn_reflns_theta_max 30.576
_diffrn_reflns_theta_min 2.659
_diffrn_source microfocus
_exptl_absorpt_coefficient_mu 2.464
_exptl_absorpt_correction_T_max 0.7461
_exptl_absorpt_correction_T_min 0.6698
_exptl_absorpt_correction_type multi-scan
_exptl_absorpt_process_details sadabs
_exptl_crystal_colour colourless
_exptl_crystal_density_diffrn 1.833
_exptl_crystal_description prism
_exptl_crystal_F_000 716
_exptl_crystal_size_max 0.181
_exptl_crystal_size_mid 0.055
_exptl_crystal_size_min 0.046
_refine_diff_density_max 0.998
_refine_diff_density_min -0.754
_refine_diff_density_rms 0.097
_refine_ls_extinction_method none
_refine_ls_goodness_of_fit_ref 1.104
_refine_ls_hydrogen_treatment mixed
_refine_ls_matrix_type full
_refine_ls_number_parameters 385
_refine_ls_number_reflns 8053
_refine_ls_number_restraints 3
_refine_ls_restrained_S_all 1.104
_refine_ls_R_factor_all 0.0237
_refine_ls_R_factor_gt 0.0199
_refine_ls_shift/su_max 0.004
_refine_ls_shift/su_mean 0.000
_refine_ls_structure_factor_coef Fsqd
_refine_ls_weighting_details 'w=1/[\s^2^(Fo^2^)+(0.0157P)^2^+1.2979P] where P=(Fo^2^+2Fc^2^)/3'
_refine_ls_weighting_scheme calc
_refine_ls_wR_factor_gt 0.0440
_refine_ls_wR_factor_ref 0.0467
_reflns_Friedel_coverage 0.000
_reflns_number_gt 7500
_reflns_number_total 8053
_reflns_threshold_expression 'I > 2\s(I)'
_cod_data_source_file d1nj04335h2.cif
_cod_data_source_block I95XB146_0m_a
_cod_depositor_comments 'Adding full bibliography for 7061033.cif.'
_cod_database_code 7061033
_shelx_shelxl_version_number 2018/3
_shelx_space_group_comment
;
The symmetry employed for this shelxl refinement is uniquely defined
by the following loop, which should always be used as a source of
symmetry information in preference to the above space-group names.
They are only intended as comments.
;

loop_
_space_group_symop_operation_xyz
'x, y, z'
'-x, -y, -z'

loop_
_atom_site_label
_atom_site_type_symbol
_atom_site_fract_x
_atom_site_fract_y
_atom_site_fract_z
_atom_site_U_iso_or_equiv
_atom_site_adp_type
_atom_site_occupancy
_atom_site_site_symmetry_order
_atom_site_calc_flag
_atom_site_refinement_flags_posn
_atom_site_refinement_flags_adp
_atom_site_refinement_flags_occupancy
_atom_site_disorder_assembly
_atom_site_disorder_group
Eu1 Eu 0.68384(2) 0.43093(2) 0.93794(2) 0.01034(3) Uani 1 1 d . . . . .
F1 F 0.7902(2) 0.23712(16) 0.55934(12) 0.0542(5) Uani 1 1 d . . . . .
F2 F 0.63203(18) 0.58695(17) 0.67409(12) 0.0450(4) Uani 1 1 d . . . . .
F3 F 0.05284(15) 0.16389(14) 0.79643(12) 0.0391(4) Uani 1 1 d . . . . .
F4 F 0.8816(2) -0.10263(15) 0.70576(14) 0.0525(5) Uani 1 1 d . . . . .
O1 O 0.89231(14) 0.51052(12) 0.85091(10) 0.0155(2) Uani 1 1 d . . . . .
O2 O 0.75481(15) 0.34012(12) 0.75896(11) 0.0180(3) Uani 1 1 d . . . . .
O3 O 0.58004(14) 0.56279(13) 0.85708(11) 0.0176(3) Uani 1 1 d . . . . .
O4 O 0.35689(14) 0.61862(13) 0.91178(10) 0.0164(3) Uani 1 1 d . . . . .
O5 O 0.42805(13) 0.38160(12) 0.91628(10) 0.0141(2) Uani 1 1 d . . . . .
O6 O 0.18854(13) 0.38641(13) 0.92204(10) 0.0159(2) Uani 1 1 d . . . . .
O7 O 0.64666(14) 0.19794(12) 0.87254(11) 0.0167(3) Uani 1 1 d . . . . .
O8 O 0.74203(16) 0.09795(13) 0.71999(11) 0.0214(3) Uani 1 1 d . . . . .
H8OA H 0.750644 0.170306 0.716841 0.026 Uiso 1 1 calc R U . . .
O9 O 0.91237(14) 0.35207(13) 0.98182(11) 0.0158(2) Uani 1 1 d D . . . .
H9OA H 0.946(2) 0.390(2) 1.0402(8) 0.019 Uiso 1 1 d D U . . .
H9OB H 0.9774(18) 0.345(2) 0.9434(13) 0.019 Uiso 1 1 d D U . . .
C1 C 0.8612(2) 0.42051(17) 0.76657(14) 0.0144(3) Uani 1 1 d . . . . .
C2 C 0.9490(2) 0.40560(18) 0.67392(15) 0.0167(3) Uani 1 1 d . . . . .
C3 C 1.0774(2) 0.4827(2) 0.68563(17) 0.0250(4) Uani 1 1 d . . . . .
H3 H 1.108122 0.543932 0.752443 0.030 Uiso 1 1 calc R U . . .
C4 C 1.1606(2) 0.4710(3) 0.60069(19) 0.0332(5) Uani 1 1 d . . . . .
H4 H 1.247604 0.524114 0.609504 0.040 Uiso 1 1 calc R U . . .
C5 C 1.1164(3) 0.3818(3) 0.50318(19) 0.0332(5) Uani 1 1 d . . . . .
H5 H 1.172969 0.374291 0.445046 0.040 Uiso 1 1 calc R U . . .
C6 C 0.9913(3) 0.3041(2) 0.49000(18) 0.0334(5) Uani 1 1 d . . . . .
H6 H 0.960986 0.242787 0.423169 0.040 Uiso 1 1 calc R U . . .
C7 C 0.9101(3) 0.3165(2) 0.57539(17) 0.0272(5) Uani 1 1 d . . . . .
C8 C 0.4626(2) 0.61659(17) 0.85546(14) 0.0146(3) Uani 1 1 d . . . . .
C9 C 0.4450(2) 0.68855(19) 0.78243(16) 0.0193(4) Uani 1 1 d . . . . .
C10 C 0.3367(2) 0.7769(2) 0.79922(18) 0.0249(4) Uani 1 1 d . . . . .
H10 H 0.272952 0.786725 0.854006 0.030 Uiso 1 1 calc R U . . .
C11 C 0.3216(3) 0.8497(2) 0.7372(2) 0.0341(5) Uani 1 1 d . . . . .
H11 H 0.249288 0.910104 0.750457 0.041 Uiso 1 1 calc R U . . .
C12 C 0.4117(3) 0.8345(3) 0.6560(2) 0.0394(6) Uani 1 1 d . . . . .
H12 H 0.402381 0.885432 0.614159 0.047 Uiso 1 1 calc R U . . .
C13 C 0.5153(3) 0.7454(3) 0.6356(2) 0.0425(7) Uani 1 1 d . . . . .
H13 H 0.575313 0.732686 0.578352 0.051 Uiso 1 1 calc R U . . .
C14 C 0.5309(2) 0.6750(2) 0.69925(19) 0.0291(5) Uani 1 1 d . . . . .
C15 C 0.29957(19) 0.34160(16) 0.87416(14) 0.0124(3) Uani 1 1 d . . . . .
C16 C 0.2815(2) 0.24583(17) 0.76626(14) 0.0146(3) Uani 1 1 d . . . . .
C17 C 0.3895(2) 0.2393(2) 0.69597(16) 0.0216(4) Uani 1 1 d . . . . .
H17 H 0.476862 0.293325 0.718428 0.026 Uiso 1 1 calc R U . . .
C18 C 0.3700(3) 0.1544(2) 0.59355(16) 0.0281(5) Uani 1 1 d . . . . .
H18 H 0.443774 0.150847 0.546168 0.034 Uiso 1 1 calc R U . . .
C19 C 0.2435(3) 0.0749(2) 0.56020(17) 0.0297(5) Uani 1 1 d . . . . .
H19 H 0.230261 0.017938 0.489653 0.036 Uiso 1 1 calc R U . . .
C20 C 0.1361(3) 0.0775(2) 0.62859(18) 0.0288(5) Uani 1 1 d . . . . .
H20 H 0.050116 0.021750 0.606395 0.035 Uiso 1 1 calc R U . . .
C21 C 0.1568(2) 0.16316(19) 0.72989(16) 0.0211(4) Uani 1 1 d . . . . .
C22 C 0.7042(2) 0.10638(17) 0.81381(15) 0.0158(3) Uani 1 1 d . . . . .
C23 C 0.7372(2) -0.00066(17) 0.84715(16) 0.0180(4) Uani 1 1 d . . . . .
C24 C 0.6817(3) -0.0018(2) 0.93983(18) 0.0276(5) Uani 1 1 d . . . . .
H24 H 0.619996 0.062170 0.976259 0.033 Uiso 1 1 calc R U . . .
C25 C 0.7148(3) -0.0945(2) 0.9800(2) 0.0349(5) Uani 1 1 d . . . . .
H25 H 0.674986 -0.094166 1.042968 0.042 Uiso 1 1 calc R U . . .
C26 C 0.8057(3) -0.1873(2) 0.9285(2) 0.0326(5) Uani 1 1 d . . . . .
H26 H 0.829736 -0.250058 0.956565 0.039 Uiso 1 1 calc R U . . .
C27 C 0.8616(3) -0.1889(2) 0.8363(2) 0.0343(5) Uani 1 1 d . . . . .
H27 H 0.923757 -0.252780 0.800286 0.041 Uiso 1 1 calc R U . . .
C28 C 0.8262(3) -0.0970(2) 0.79683(19) 0.0278(5) Uani 1 1 d . . . . .

loop_
_atom_site_aniso_label
_atom_site_aniso_U_11
_atom_site_aniso_U_22
_atom_site_aniso_U_33
_atom_site_aniso_U_23
_atom_site_aniso_U_13
_atom_site_aniso_U_12
Eu1 0.00759(4) 0.01172(4) 0.01223(4) 0.00442(3) 0.00283(3) 0.00221(3)
F1 0.0793(13) 0.0483(10) 0.0220(7) -0.0010(7) 0.0130(8) -0.0312(9)
F2 0.0423(9) 0.0693(11) 0.0435(9) 0.0382(9) 0.0262(7) 0.0314(8)
F3 0.0231(7) 0.0401(8) 0.0379(8) -0.0053(6) 0.0094(6) -0.0130(6)
F4 0.0794(13) 0.0390(9) 0.0536(10) 0.0243(8) 0.0484(9) 0.0369(9)
O1 0.0135(6) 0.0185(6) 0.0142(6) 0.0051(5) 0.0035(5) 0.0026(5)
O2 0.0217(7) 0.0150(6) 0.0174(6) 0.0050(5) 0.0073(5) 0.0008(5)
O3 0.0133(6) 0.0225(7) 0.0218(7) 0.0128(6) 0.0061(5) 0.0063(5)
O4 0.0144(6) 0.0203(6) 0.0176(6) 0.0094(5) 0.0061(5) 0.0065(5)
O5 0.0099(5) 0.0150(6) 0.0163(6) 0.0045(5) 0.0005(4) 0.0008(4)
O6 0.0099(6) 0.0174(6) 0.0180(6) 0.0029(5) 0.0047(5) 0.0022(5)
O7 0.0163(6) 0.0130(6) 0.0209(7) 0.0051(5) 0.0056(5) 0.0032(5)
O8 0.0288(7) 0.0154(6) 0.0194(7) 0.0048(5) 0.0071(6) 0.0026(5)
O9 0.0099(6) 0.0205(7) 0.0171(6) 0.0064(5) 0.0031(5) 0.0029(5)
C1 0.0151(8) 0.0149(8) 0.0158(8) 0.0078(7) 0.0051(6) 0.0058(6)
C2 0.0199(9) 0.0180(9) 0.0155(8) 0.0082(7) 0.0080(7) 0.0080(7)
C3 0.0180(9) 0.0388(12) 0.0225(10) 0.0156(9) 0.0060(7) 0.0029(8)
C4 0.0187(10) 0.0571(16) 0.0318(12) 0.0244(12) 0.0099(9) 0.0042(10)
C5 0.0328(12) 0.0489(15) 0.0284(12) 0.0224(11) 0.0188(9) 0.0196(11)
C6 0.0520(15) 0.0309(12) 0.0187(10) 0.0076(9) 0.0171(10) 0.0117(11)
C7 0.0390(12) 0.0224(10) 0.0205(10) 0.0069(8) 0.0113(9) 0.0007(9)
C8 0.0153(8) 0.0149(8) 0.0154(8) 0.0072(7) 0.0020(6) 0.0027(6)
C9 0.0164(8) 0.0258(10) 0.0215(9) 0.0152(8) 0.0022(7) 0.0027(7)
C10 0.0238(10) 0.0287(11) 0.0272(11) 0.0155(9) 0.0028(8) 0.0063(8)
C11 0.0330(12) 0.0364(13) 0.0435(14) 0.0261(12) 0.0020(10) 0.0123(10)
C12 0.0355(13) 0.0534(16) 0.0487(16) 0.0413(14) 0.0047(11) 0.0087(12)
C13 0.0345(13) 0.0700(19) 0.0463(15) 0.0464(15) 0.0161(11) 0.0155(13)
C14 0.0227(10) 0.0414(13) 0.0347(12) 0.0253(11) 0.0104(9) 0.0129(9)
C15 0.0115(7) 0.0129(8) 0.0144(8) 0.0065(6) 0.0023(6) 0.0013(6)
C16 0.0143(8) 0.0143(8) 0.0140(8) 0.0035(7) -0.0003(6) 0.0031(6)
C17 0.0212(9) 0.0263(10) 0.0184(9) 0.0086(8) 0.0052(7) 0.0043(8)
C18 0.0391(12) 0.0313(11) 0.0160(9) 0.0086(9) 0.0086(8) 0.0143(10)
C19 0.0456(14) 0.0233(10) 0.0152(9) 0.0005(8) -0.0047(9) 0.0123(9)
C20 0.0305(11) 0.0226(10) 0.0249(11) -0.0006(9) -0.0075(9) 0.0019(9)
C21 0.0168(9) 0.0218(9) 0.0209(9) 0.0029(8) -0.0004(7) 0.0024(7)
C22 0.0134(8) 0.0145(8) 0.0182(9) 0.0041(7) 0.0022(6) -0.0008(6)
C23 0.0189(9) 0.0126(8) 0.0219(9) 0.0049(7) 0.0037(7) 0.0019(7)
C24 0.0355(12) 0.0230(10) 0.0283(11) 0.0117(9) 0.0113(9) 0.0113(9)
C25 0.0480(15) 0.0312(12) 0.0349(13) 0.0206(11) 0.0123(11) 0.0131(11)
C26 0.0346(12) 0.0223(10) 0.0463(14) 0.0182(10) 0.0021(10) 0.0077(9)
C27 0.0354(13) 0.0206(10) 0.0512(15) 0.0151(10) 0.0138(11) 0.0133(9)
C28 0.0323(11) 0.0200(10) 0.0328(12) 0.0089(9) 0.0140(9) 0.0090(8)

loop_
_atom_type_symbol
_atom_type_description
_atom_type_scat_dispersion_real
_atom_type_scat_dispersion_imag
_atom_type_scat_source
C C 0.0033 0.0016 'International Tables Vol C Tables 4.2.6.8 and 6.1.1.4'
H H 0.0000 0.0000 'International Tables Vol C Tables 4.2.6.8 and 6.1.1.4'
Eu Eu -0.1578 3.6682 'International Tables Vol C Tables 4.2.6.8 and 6.1.1.4'
F F 0.0171 0.0103 'International Tables Vol C Tables 4.2.6.8 and 6.1.1.4'
O O 0.0106 0.0060 'International Tables Vol C Tables 4.2.6.8 and 6.1.1.4'

loop_
_geom_angle_atom_site_label_1
_geom_angle_atom_site_label_2
_geom_angle_atom_site_label_3
_geom_angle
_geom_angle_site_symmetry_1
_geom_angle_site_symmetry_3
_geom_angle_publ_flag
O5 Eu1 O3 73.27(4) . . ?
O5 Eu1 O4 78.44(4) . 2_667 ?
O3 Eu1 O4 135.96(4) . 2_667 ?
O5 Eu1 O9 140.80(4) . . ?
O3 Eu1 O9 144.53(4) . . ?
O4 Eu1 O9 74.25(4) 2_667 . ?
O5 Eu1 O2 101.91(5) . . ?
O3 Eu1 O2 77.25(5) . . ?
O4 Eu1 O2 142.38(5) 2_667 . ?
O9 Eu1 O2 83.97(5) . . ?
O5 Eu1 O6 125.29(4) . 2_667 ?
O3 Eu1 O6 91.13(5) . 2_667 ?
O4 Eu1 O6 78.39(5) 2_667 2_667 ?
O9 Eu1 O6 75.81(4) . 2_667 ?
O2 Eu1 O6 125.78(4) . 2_667 ?
O5 Eu1 O7 73.09(4) . . ?
O3 Eu1 O7 125.41(5) . . ?
O4 Eu1 O7 75.14(5) 2_667 . ?
O9 Eu1 O7 73.07(5) . . ?
O2 Eu1 O7 69.27(4) . . ?
O6 Eu1 O7 143.45(4) 2_667 . ?
O5 Eu1 O1 140.63(4) . . ?
O3 Eu1 O1 72.48(4) . . ?
O4 Eu1 O1 140.81(4) 2_667 . ?
O9 Eu1 O1 72.26(4) . . ?
O2 Eu1 O1 51.69(4) . . ?
O6 Eu1 O1 74.20(4) 2_667 . ?
O7 Eu1 O1 113.02(4) . . ?
O5 Eu1 O5 74.81(5) . 2_667 ?
O3 Eu1 O5 71.87(4) . 2_667 ?
O4 Eu1 O5 68.52(4) 2_667 2_667 ?
O9 Eu1 O5 118.74(4) . 2_667 ?
O2 Eu1 O5 148.58(4) . 2_667 ?
O6 Eu1 O5 50.62(4) 2_667 2_667 ?
O7 Eu1 O5 135.27(4) . 2_667 ?
O1 Eu1 O5 111.60(4) . 2_667 ?
O5 Eu1 C1 123.24(5) . . ?
O3 Eu1 C1 73.34(5) . . ?
O4 Eu1 C1 150.32(5) 2_667 . ?
O9 Eu1 C1 76.59(5) . . ?
O2 Eu1 C1 26.03(5) . . ?
O6 Eu1 C1 99.80(5) 2_667 . ?
O7 Eu1 C1 91.22(5) . . ?
O1 Eu1 C1 25.67(5) . . ?
O5 Eu1 C1 132.74(5) 2_667 . ?
O5 Eu1 C15 100.03(5) . 2_667 ?
O3 Eu1 C15 83.39(5) . 2_667 ?
O4 Eu1 C15 69.00(5) 2_667 2_667 ?
O9 Eu1 C15 95.87(5) . 2_667 ?
O2 Eu1 C15 144.96(5) . 2_667 ?
O6 Eu1 C15 25.26(4) 2_667 2_667 ?
O7 Eu1 C15 144.12(5) . 2_667 ?
O1 Eu1 C15 94.75(4) . 2_667 ?
O5 Eu1 C15 25.65(4) 2_667 2_667 ?
C1 Eu1 C15 119.93(5) . 2_667 ?
O5 Eu1 Eu1 39.95(3) . 2_667 ?
O3 Eu1 Eu1 67.82(3) . 2_667 ?
O4 Eu1 Eu1 68.76(3) 2_667 2_667 ?
O9 Eu1 Eu1 141.15(3) . 2_667 ?
O2 Eu1 Eu1 133.64(3) . 2_667 ?
O6 Eu1 Eu1 85.41(3) 2_667 2_667 ?
O7 Eu1 Eu1 107.48(3) . 2_667 ?
O1 Eu1 Eu1 134.65(3) . 2_667 ?
O5 Eu1 Eu1 34.86(3) 2_667 2_667 ?
C1 Eu1 Eu1 140.92(3) . 2_667 ?
C15 Eu1 Eu1 60.22(3) 2_667 2_667 ?
C1 O1 Eu1 90.67(10) . . ?
C1 O2 Eu1 97.32(11) . . ?
C8 O3 Eu1 138.92(12) . . ?
C8 O4 Eu1 136.68(12) . 2_667 ?
C15 O5 Eu1 161.60(12) . . ?
C15 O5 Eu1 89.86(10) . 2_667 ?
Eu1 O5 Eu1 105.19(5) . 2_667 ?
C15 O6 Eu1 98.19(11) . 2_667 ?
C22 O7 Eu1 138.40(12) . . ?
C22 O8 H8OA 109.5 . . ?
Eu1 O9 H9OA 113.1(16) . . ?
Eu1 O9 H9OB 118.0(16) . . ?
H9OA O9 H9OB 107.8(15) . . ?
O1 C1 O2 120.30(16) . . ?
O1 C1 C2 120.24(17) . . ?
O2 C1 C2 119.45(17) . . ?
O1 C1 Eu1 63.66(9) . . ?
O2 C1 Eu1 56.65(9) . . ?
C2 C1 Eu1 175.94(13) . . ?
C7 C2 C3 117.43(18) . . ?
C7 C2 C1 122.88(18) . . ?
C3 C2 C1 119.69(18) . . ?
C4 C3 C2 120.8(2) . . ?
C4 C3 H3 119.6 . . ?
C2 C3 H3 119.6 . . ?
C5 C4 C3 119.8(2) . . ?
C5 C4 H4 120.1 . . ?
C3 C4 H4 120.1 . . ?
C6 C5 C4 120.4(2) . . ?
C6 C5 H5 119.8 . . ?
C4 C5 H5 119.8 . . ?
C5 C6 C7 119.0(2) . . ?
C5 C6 H6 120.5 . . ?
C7 C6 H6 120.5 . . ?
F1 C7 C6 117.0(2) . . ?
F1 C7 C2 120.50(18) . . ?
C6 C7 C2 122.5(2) . . ?
O3 C8 O4 125.89(16) . . ?
O3 C8 C9 118.40(16) . . ?
O4 C8 C9 115.69(16) . . ?
C14 C9 C10 116.93(18) . . ?
C14 C9 C8 123.97(18) . . ?
C10 C9 C8 119.09(17) . . ?
C11 C10 C9 121.0(2) . . ?
C11 C10 H10 119.5 . . ?
C9 C10 H10 119.5 . . ?
C12 C11 C10 120.0(2) . . ?
C12 C11 H11 120.0 . . ?
C10 C11 H11 120.0 . . ?
C13 C12 C11 120.1(2) . . ?
C13 C12 H12 120.0 . . ?
C11 C12 H12 120.0 . . ?
C12 C13 C14 119.3(2) . . ?
C12 C13 H13 120.4 . . ?
C14 C13 H13 120.4 . . ?
F2 C14 C13 116.7(2) . . ?
F2 C14 C9 120.62(18) . . ?
C13 C14 C9 122.6(2) . . ?
O6 C15 O5 119.97(16) . . ?
O6 C15 C16 120.65(16) . . ?
O5 C15 C16 119.32(15) . . ?
O6 C15 Eu1 56.55(9) . 2_667 ?
O5 C15 Eu1 64.49(9) . 2_667 ?
C16 C15 Eu1 166.93(12) . 2_667 ?
C21 C16 C17 117.45(18) . . ?
C21 C16 C15 122.39(16) . . ?
C17 C16 C15 120.12(17) . . ?
C18 C17 C16 120.5(2) . . ?
C18 C17 H17 119.8 . . ?
C16 C17 H17 119.8 . . ?
C19 C18 C17 120.2(2) . . ?
C19 C18 H18 119.9 . . ?
C17 C18 H18 119.9 . . ?
C20 C19 C18 120.6(2) . . ?
C20 C19 H19 119.7 . . ?
C18 C19 H19 119.7 . . ?
C21 C20 C19 118.4(2) . . ?
C21 C20 H20 120.8 . . ?
C19 C20 H20 120.8 . . ?
F3 C21 C20 118.04(19) . . ?
F3 C21 C16 119.08(17) . . ?
C20 C21 C16 122.9(2) . . ?
O7 C22 O8 122.93(17) . . ?
O7 C22 C23 120.59(17) . . ?
O8 C22 C23 116.47(16) . . ?
C28 C23 C24 116.87(18) . . ?
C28 C23 C22 125.44(18) . . ?
C24 C23 C22 117.59(17) . . ?
C25 C24 C23 121.3(2) . . ?
C25 C24 H24 119.3 . . ?
C23 C24 H24 119.3 . . ?
C26 C25 C24 120.0(2) . . ?
C26 C25 H25 120.0 . . ?
C24 C25 H25 120.0 . . ?
C27 C26 C25 120.0(2) . . ?
C27 C26 H26 120.0 . . ?
C25 C26 H26 120.0 . . ?
C28 C27 C26 119.3(2) . . ?
C28 C27 H27 120.4 . . ?
C26 C27 H27 120.4 . . ?
F4 C28 C27 117.52(19) . . ?
F4 C28 C23 119.89(19) . . ?
C27 C28 C23 122.6(2) . . ?

loop_
_geom_bond_atom_site_label_1
_geom_bond_atom_site_label_2
_geom_bond_distance
_geom_bond_site_symmetry_2
_geom_bond_publ_flag
Eu1 O5 2.3476(12) . ?
Eu1 O3 2.3538(13) . ?
Eu1 O4 2.3562(13) 2_667 ?
Eu1 O9 2.4266(13) . ?
Eu1 O2 2.4301(13) . ?
Eu1 O6 2.4636(14) 2_667 ?
Eu1 O7 2.4814(13) . ?
Eu1 O1 2.5860(13) . ?
Eu1 O5 2.6378(13) 2_667 ?
Eu1 C1 2.8854(17) . ?
Eu1 C15 2.9226(18) 2_667 ?
Eu1 Eu1 3.9641(3) 2_667 ?
F1 C7 1.343(3) . ?
F2 C14 1.356(3) . ?
F3 C21 1.345(2) . ?
F4 C28 1.349(3) . ?
O1 C1 1.250(2) . ?
O2 C1 1.276(2) . ?
O3 C8 1.257(2) . ?
O4 C8 1.259(2) . ?
O5 C15 1.265(2) . ?
O6 C15 1.260(2) . ?
O7 C22 1.227(2) . ?
O8 C22 1.317(2) . ?
O8 H8OA 0.8400 . ?
O9 H9OA 0.798(9) . ?
O9 H9OB 0.800(9) . ?
C1 C2 1.496(2) . ?
C2 C7 1.385(3) . ?
C2 C3 1.397(3) . ?
C3 C4 1.390(3) . ?
C3 H3 0.9500 . ?
C4 C5 1.385(4) . ?
C4 H4 0.9500 . ?
C5 C6 1.374(4) . ?
C5 H5 0.9500 . ?
C6 C7 1.383(3) . ?
C6 H6 0.9500 . ?
C8 C9 1.504(2) . ?
C9 C14 1.381(3) . ?
C9 C10 1.407(3) . ?
C10 C11 1.384(3) . ?
C10 H10 0.9500 . ?
C11 C12 1.381(4) . ?
C11 H11 0.9500 . ?
C12 C13 1.380(4) . ?
C12 H12 0.9500 . ?
C13 C14 1.381(3) . ?
C13 H13 0.9500 . ?
C15 C16 1.487(2) . ?
C16 C21 1.391(3) . ?
C16 C17 1.396(3) . ?
C17 C18 1.388(3) . ?
C17 H17 0.9500 . ?
C18 C19 1.383(4) . ?
C18 H18 0.9500 . ?
C19 C20 1.382(3) . ?
C19 H19 0.9500 . ?
C20 C21 1.379(3) . ?
C20 H20 0.9500 . ?
C22 C23 1.479(3) . ?
C23 C28 1.391(3) . ?
C23 C24 1.392(3) . ?
C24 C25 1.386(3) . ?
C24 H24 0.9500 . ?
C25 C26 1.381(3) . ?
C25 H25 0.9500 . ?
C26 C27 1.378(4) . ?
C26 H26 0.9500 . ?
C27 C28 1.377(3) . ?
C27 H27 0.9500 . ?
